data_2209201
loop_
_publ_author_name
'Da-Qi Wang'

_publ_section_title
;
 7-Chloro-2,4-dimethyl-1,8-naphthyridin-1-ium nitrate
;
_journal_coeditor_code HG2030
_journal_issue 6
_journal_name_full 'Acta Crystallographica Section E'
_journal_page_first o2181
_journal_page_last o2182
_journal_paper_doi 10.1107/S1600536806015200
_journal_volume 62
_journal_year 2006
_chemical_formula_iupac 'C10 H10 Cl N2 +, N O3 -'
_chemical_formula_moiety 'C10 H10 Cl N2 +, N O3 -'
_chemical_formula_sum 'C10 H10 Cl N3 O3'
_chemical_formula_weight 255.66
_chemical_name_systematic
;
7-Chloro-2,4-dimethyl-1,8-napthyridin-1-ium nitrate
;
_space_group_IT_number 14
_symmetry_cell_setting monoclinic
_symmetry_space_group_name_Hall '-P 2yn'
_symmetry_space_group_name_H-M 'P 1 21/n 1'
_atom_sites_solution_hydrogens geom
_atom_sites_solution_primary direct
_atom_sites_solution_secondary difmap
_audit_creation_method SHELXL-97
_cell_angle_alpha 90.00
_cell_angle_beta 98.462(8)
_cell_angle_gamma 90.00
_cell_formula_units_Z 4
_cell_length_a 9.477(5)
_cell_length_b 7.592(4)
_cell_length_c 16.017(9)
_cell_measurement_reflns_used 2405
_cell_measurement_temperature 298(2)
_cell_measurement_theta_max 27.067
_cell_measurement_theta_min 2.571
_cell_volume 1139.9(11)
_computing_cell_refinement 'SAINT (Bruker, 1998)'
_computing_data_collection 'SMART (Bruker, 1998)'
_computing_data_reduction SAINT
_computing_molecular_graphics 'SHELXTL (Sheldrick, 1997b)'
_computing_publication_material SHELXTL
_computing_structure_refinement 'SHELXL97 (Sheldrick, 1997a)'
_computing_structure_solution 'SHELXS97 (Sheldrick, 1997a)'
_diffrn_ambient_temperature 298(2)
_diffrn_measured_fraction_theta_full 0.999
_diffrn_measured_fraction_theta_max 0.999
_diffrn_measurement_device_type 'Bruker SMART CCD area-detector'
_diffrn_measurement_method '\f and \w'
_diffrn_radiation_monochromator graphite
_diffrn_radiation_source 'fine-focus sealed tube'
_diffrn_radiation_type MoK\a
_diffrn_radiation_wavelength 0.71073
_diffrn_reflns_av_R_equivalents 0.0333
_diffrn_reflns_av_sigmaI/netI 0.0349
_diffrn_reflns_limit_h_max 11
_diffrn_reflns_limit_h_min -10
_diffrn_reflns_limit_k_max 7
_diffrn_reflns_limit_k_min -9
_diffrn_reflns_limit_l_max 19
_diffrn_reflns_limit_l_min -11
_diffrn_reflns_number 5723
_diffrn_reflns_theta_full 25.00
_diffrn_reflns_theta_max 25.00
_diffrn_reflns_theta_min 2.36
_diffrn_standards_decay_% 0
_diffrn_standards_number 0
_exptl_absorpt_coefficient_mu 0.335
_exptl_absorpt_correction_T_max 0.8748
_exptl_absorpt_correction_T_min 0.8293
_exptl_absorpt_correction_type multi-scan
_exptl_absorpt_process_details '(SADABS; Sheldrick, 1996)'
_exptl_crystal_colour colorless
_exptl_crystal_density_diffrn 1.490
_exptl_crystal_density_method 'not measured'
_exptl_crystal_description block
_exptl_crystal_F_000 528
_exptl_crystal_size_max 0.58
_exptl_crystal_size_mid 0.50
_exptl_crystal_size_min 0.41
_refine_diff_density_max 0.382
_refine_diff_density_min -0.367
_refine_ls_extinction_coef 0.023(3)
_refine_ls_extinction_expression Fc^*^=kFc[1+0.001xFc^2^\l^3^/sin(2\q)]^-1/4^
_refine_ls_extinction_method SHELXL97
_refine_ls_goodness_of_fit_ref 1.034
_refine_ls_hydrogen_treatment constr
_refine_ls_matrix_type full
_refine_ls_number_parameters 155
_refine_ls_number_reflns 2002
_refine_ls_number_restraints 0
_refine_ls_restrained_S_all 1.034
_refine_ls_R_factor_all 0.0645
_refine_ls_R_factor_gt 0.0476
_refine_ls_shift/su_max 0.000
_refine_ls_shift/su_mean 0.000
_refine_ls_structure_factor_coef Fsqd
_refine_ls_weighting_details 'calc w=1/[\s^2^(Fo^2^)+(0.0609P)^2^+1.119P] where P=(Fo^2^+2Fc^2^)/3'
_refine_ls_weighting_scheme calc
_refine_ls_wR_factor_gt 0.1288
_refine_ls_wR_factor_ref 0.1446
_reflns_number_gt 1505
_reflns_number_total 2002
_reflns_threshold_expression I>2\s(I)
_cod_data_source_file hg2030.cif
_cod_data_source_block I
_cod_depositor_comments
;
The following automatic conversions were performed:
'_symmetry_cell_setting' value 'Monoclinic' changed to 'monoclinic'
according to '/home/saulius/struct/CIF-dictionaries/cif_core.dic'
dictionary named 'cif_core.dic' version 2.4.1 from 2010-06-29.

Automatic conversion script
Id: cif_fix_enum 1527 2010-12-29 10:47:43Z saulius 

The following automatic conversions were performed:

'_symmetry_cell_setting' value 'Monoclinic' changed to 'monoclinic'
according to /home/saulius/struct/CIF-dictionaries/cif_core.dic
dictionary named 'cif_core.dic' version 2.4.1 from 2010-06-29.

Automatic conversion script
Id: cif_fix_values 1715 2011-07-08 13:25:40Z adriana 
;
_cod_original_sg_symbol_H-M 'P 21/n'
_cod_database_code 2209201
_cod_database_fobs_code 2209201

loop_
_symmetry_equiv_pos_as_xyz
'x, y, z'
'-x+1/2, y+1/2, -z+1/2'
'-x, -y, -z'
'x-1/2, -y-1/2, z-1/2'

loop_
_atom_site_type_symbol
_atom_site_label
_atom_site_fract_x
_atom_site_fract_y
_atom_site_fract_z
_atom_site_U_iso_or_equiv
_atom_site_adp_type
_atom_site_calc_flag
_atom_site_refinement_flags
_atom_site_occupancy
Cl Cl1 0.18813(9) 0.87290(13) 0.53864(6) 0.0687(4) Uani d . 1
N N1 0.4180(2) 0.5871(3) 0.32230(13) 0.0385(6) Uani d . 1
H H1 0.3324 0.5794 0.2959 0.046 Uiso calc R 1
N N2 0.3204(2) 0.7237(3) 0.42795(14) 0.0393(6) Uani d . 1
N N3 0.0724(3) 0.4609(4) 0.26790(16) 0.0493(6) Uani d . 1
O O1 0.1545(2) 0.5570(4) 0.23273(14) 0.0661(7) Uani d . 1
O O2 -0.0542(2) 0.4515(4) 0.23624(17) 0.0754(8) Uani d . 1
O O3 0.1205(3) 0.3772(4) 0.33069(17) 0.0862(9) Uani d . 1
C C1 0.4394(3) 0.6640(3) 0.40003(16) 0.0346(6) Uani d . 1
C C2 0.3403(3) 0.7948(4) 0.50248(18) 0.0426(7) Uani d . 1
C C3 0.4709(3) 0.8124(4) 0.55556(18) 0.0465(7) Uani d . 1
H H3 0.4761 0.8636 0.6087 0.056 Uiso calc R 1
C C4 0.5895(3) 0.7519(4) 0.52667(17) 0.0434(7) Uani d . 1
H H4 0.6781 0.7608 0.5602 0.052 Uiso calc R 1
C C5 0.5778(3) 0.6753(3) 0.44537(17) 0.0368(6) Uani d . 1
C C6 0.6934(3) 0.6072(4) 0.40744(19) 0.0427(7) Uani d . 1
C C7 0.6635(3) 0.5339(4) 0.3289(2) 0.0488(7) Uani d . 1
H H7 0.7379 0.4894 0.3034 0.059 Uiso calc R 1
C C8 0.5240(3) 0.5237(4) 0.28588(17) 0.0426(7) Uani d . 1
C C9 0.8433(3) 0.6149(5) 0.4526(2) 0.0579(9) Uani d . 1
H H9A 0.8441 0.6704 0.5065 0.087 Uiso calc R 1
H H9B 0.9011 0.6817 0.4196 0.087 Uiso calc R 1
H H9C 0.8806 0.4976 0.4605 0.087 Uiso calc R 1
C C10 0.4889(4) 0.4452(5) 0.2001(2) 0.0620(9) Uani d . 1
H H10A 0.3878 0.4514 0.1822 0.093 Uiso calc R 1
H H10B 0.5189 0.3244 0.2017 0.093 Uiso calc R 1
H H10C 0.5373 0.5094 0.1612 0.093 Uiso calc R 1

loop_
_atom_site_aniso_label
_atom_site_aniso_U_11
_atom_site_aniso_U_22
_atom_site_aniso_U_33
_atom_site_aniso_U_12
_atom_site_aniso_U_13
_atom_site_aniso_U_23
Cl1 0.0590(5) 0.0758(6) 0.0764(6) 0.0087(4) 0.0270(4) -0.0168(5)
N1 0.0315(11) 0.0495(14) 0.0338(12) -0.0028(9) 0.0026(9) 0.0031(10)
N2 0.0340(12) 0.0441(13) 0.0398(13) 0.0016(10) 0.0058(9) 0.0010(11)
N3 0.0468(15) 0.0586(16) 0.0419(14) 0.0048(12) 0.0044(11) -0.0088(13)
O1 0.0435(12) 0.1017(19) 0.0514(13) -0.0113(12) 0.0008(10) 0.0133(13)
O2 0.0372(12) 0.109(2) 0.0807(17) -0.0033(12) 0.0089(11) -0.0005(15)
O3 0.105(2) 0.0848(19) 0.0605(16) -0.0122(16) -0.0139(15) 0.0202(15)
C1 0.0339(13) 0.0371(14) 0.0325(13) -0.0010(10) 0.0043(10) 0.0056(11)
C2 0.0434(15) 0.0402(15) 0.0455(17) 0.0015(12) 0.0108(12) 0.0028(13)
C3 0.0578(18) 0.0437(16) 0.0377(15) -0.0046(14) 0.0055(13) -0.0027(13)
C4 0.0427(15) 0.0441(16) 0.0399(15) -0.0073(12) -0.0051(12) 0.0071(13)
C5 0.0336(13) 0.0383(15) 0.0373(14) -0.0023(11) 0.0014(11) 0.0086(11)
C6 0.0324(14) 0.0456(16) 0.0500(17) 0.0000(12) 0.0057(12) 0.0145(13)
C7 0.0400(15) 0.0534(18) 0.0560(19) 0.0041(13) 0.0172(13) 0.0083(15)
C8 0.0435(15) 0.0454(16) 0.0406(15) -0.0010(12) 0.0119(12) 0.0045(13)
C9 0.0305(15) 0.071(2) 0.070(2) 0.0010(14) 0.0009(14) 0.0112(17)
C10 0.070(2) 0.070(2) 0.0504(18) -0.0032(17) 0.0205(16) -0.0102(17)

loop_
_atom_type_symbol
_atom_type_description
_atom_type_scat_dispersion_real
_atom_type_scat_dispersion_imag
_atom_type_scat_source
C C 0.0033 0.0016 'International Tables Vol C Tables 4.2.6.8 and 6.1.1.4'
H H 0.0000 0.0000 'International Tables Vol C Tables 4.2.6.8 and 6.1.1.4'
N N 0.0061 0.0033 'International Tables Vol C Tables 4.2.6.8 and 6.1.1.4'
Cl Cl 0.1484 0.1585 'International Tables Vol C Tables 4.2.6.8 and 6.1.1.4'
O O 0.0106 0.0060 'International Tables Vol C Tables 4.2.6.8 and 6.1.1.4'

loop_
_geom_angle_atom_site_label_1
_geom_angle_atom_site_label_2
_geom_angle_atom_site_label_3
_geom_angle
_geom_angle_publ_flag
C8 N1 C1 122.5(2) y
C8 N1 H1 118.7 ?
C1 N1 H1 118.7 ?
C2 N2 C1 115.3(2) y
O3 N3 O2 122.1(3) ?
O3 N3 O1 119.4(3) ?
O2 N3 O1 118.5(3) ?
N2 C1 N1 115.3(2) y
N2 C1 C5 124.7(2) y
N1 C1 C5 120.0(2) y
N2 C2 C3 126.4(3) y
N2 C2 Cl1 115.7(2) y
C3 C2 Cl1 117.9(2) y
C4 C3 C2 117.6(3) y
C4 C3 H3 121.2 ?
C2 C3 H3 121.2 ?
C3 C4 C5 119.7(3) y
C3 C4 H4 120.1 ?
C5 C4 H4 120.1 ?
C1 C5 C4 116.2(2) y
C1 C5 C6 118.4(2) y
C4 C5 C6 125.4(2) y
C7 C6 C5 118.1(2) y
C7 C6 C9 120.9(3) y
C5 C6 C9 121.0(3) y
C6 C7 C8 121.9(3) y
C6 C7 H7 119.0 ?
C8 C7 H7 119.0 ?
N1 C8 C7 119.0(3) y
N1 C8 C10 118.1(3) y
C7 C8 C10 122.9(3) y
C6 C9 H9A 109.5 ?
C6 C9 H9B 109.5 ?
H9A C9 H9B 109.5 ?
C6 C9 H9C 109.5 ?
H9A C9 H9C 109.5 ?
H9B C9 H9C 109.5 ?
C8 C10 H10A 109.5 ?
C8 C10 H10B 109.5 ?
H10A C10 H10B 109.5 ?
C8 C10 H10C 109.5 ?
H10A C10 H10C 109.5 ?
H10B C10 H10C 109.5 ?

loop_
_geom_bond_atom_site_label_1
_geom_bond_atom_site_label_2
_geom_bond_distance
_geom_bond_publ_flag
Cl1 C2 1.735(3) y
N1 C8 1.324(3) y
N1 C1 1.363(3) y
N1 H1 0.8600 ?
N2 C2 1.299(4) y
N2 C1 1.352(3) y
N3 O3 1.220(3) ?
N3 O2 1.235(3) ?
N3 O1 1.258(3) ?
C1 C5 1.405(4) y
C2 C3 1.401(4) y
C3 C4 1.357(4) y
C3 H3 0.9300 ?
C4 C5 1.416(4) y
C4 H4 0.9300 ?
C5 C6 1.426(4) y
C6 C7 1.366(4) y
C6 C9 1.497(4) y
C7 C8 1.400(4) y
C7 H7 0.9300 ?
C8 C10 1.489(4) y
C9 H9A 0.9600 ?
C9 H9B 0.9600 ?
C9 H9C 0.9600 ?
C10 H10A 0.9600 ?
C10 H10B 0.9600 ?
C10 H10C 0.9600 ?

loop_
_geom_hbond_atom_site_label_D
_geom_hbond_atom_site_label_H
_geom_hbond_atom_site_label_A
_geom_hbond_distance_DH
_geom_hbond_distance_HA
_geom_hbond_distance_DA
_geom_hbond_angle_DHA
N1 H1 O1 0.86 1.84 2.700(3) 176

loop_
_cod_related_entry_id
_cod_related_entry_database
_cod_related_entry_code
1 ChemSpider 21128167
